data_4129921
loop_
_publ_author_name
'Chorazy, Szymon'
'Stanek, Jan J.'
'Noga\'s, Wojciech'
'Majcher, Anna M.'
'Rams, Micha\/l'
'Kozie\/l, Marcin'
'Juszy\'nska-Ga\/l\;azka, Ewa'
'Nakabayashi, Koji'
'Ohkoshi, Shin-ichi'
'Sieklucka, Barbara'
'Podgajny, Robert'

_publ_section_title
;
 Tuning of Charge Transfer Assisted Phase Transition and Slow Magnetic
 Relaxation Functionalities in {Fe(9-x)Co(x)[W(CN)8]6} (x = 0-9) Molecular
 Solid Solution.
;
_journal_issue 5
_journal_name_full 'Journal of the American Chemical Society'
_journal_page_first 1635
_journal_page_last 1646
_journal_paper_doi 10.1021/jacs.5b11924
_journal_volume 138
_journal_year 2016
_chemical_formula_moiety 'C84 H60 Co7 Fe2 N48 O36 W6'
_chemical_formula_sum 'C84 H60 Co7 Fe2 N48 O36 W6'
_chemical_formula_weight 3945.11
_space_group_IT_number 15
_space_group_name_Hall '-C 2yc'
_space_group_name_H-M_alt 'C 1 2/c 1'
_symmetry_cell_setting monoclinic
_symmetry_Int_Tables_number 15
_symmetry_space_group_name_Hall '-C 2yc'
_symmetry_space_group_name_H-M 'C 1 2/c 1'
_atom_sites_solution_hydrogens geom
_audit_conform_dict_location ftp://ftp.iucr.org/pub/cif_core.dic
_audit_conform_dict_name cif_core.dic
_audit_conform_dict_version 2.4.3
_audit_creation_date 2015-01-27T17:49:09-00:00
_audit_creation_method 'WinGX routine CIF_UPDATE'
_cell_angle_alpha 90
_cell_angle_beta 114.6600(10)
_cell_angle_gamma 90
_cell_formula_units_Z 4
_cell_length_a 29.0418(13)
_cell_length_b 18.7104(10)
_cell_length_c 32.3007(15)
_cell_measurement_reflns_used 62750
_cell_measurement_temperature 130(2)
_cell_measurement_theta_max 27.48
_cell_measurement_theta_min 3.013
_cell_measurement_wavelength 0.71075
_cell_volume 15951.0(13)
_computing_molecular_graphics 'Ortep for Windows (Farrugia, 2012)'
_computing_publication_material 'WinGX publication routines (Farrugia, 2012)'
_computing_structure_refinement 'SHELXL-2014/7 (Sheldrick, 2014)'
_diffrn_ambient_temperature 130(2)
_diffrn_measured_fraction_theta_full 0.996
_diffrn_measured_fraction_theta_max 0.992
_diffrn_measurement_device_type 'Rigaku R-AXIS RAPID'
_diffrn_measurement_method \w
_diffrn_radiation_probe x-ray
_diffrn_radiation_type MoK\a
_diffrn_radiation_wavelength 0.71075
_diffrn_reflns_av_R_equivalents 0.0915
_diffrn_reflns_av_unetI/netI 0.0926
_diffrn_reflns_Laue_measured_fraction_full 0.996
_diffrn_reflns_Laue_measured_fraction_max 0.992
_diffrn_reflns_limit_h_max 37
_diffrn_reflns_limit_h_min -37
_diffrn_reflns_limit_k_max 24
_diffrn_reflns_limit_k_min -23
_diffrn_reflns_limit_l_max 41
_diffrn_reflns_limit_l_min -41
_diffrn_reflns_number 62750
_diffrn_reflns_point_group_measured_fraction_full 0.996
_diffrn_reflns_point_group_measured_fraction_max 0.992
_diffrn_reflns_theta_full 25.242
_diffrn_reflns_theta_max 27.48
_diffrn_reflns_theta_min 3.013
_diffrn_standards_number 0
_exptl_absorpt_coefficient_mu 5.26
_exptl_absorpt_correction_T_max 0.657
_exptl_absorpt_correction_T_min 0.504
_exptl_absorpt_correction_type multi-scan
_exptl_absorpt_process_details 'ABSCOR (Rigaku, 1995)'
_exptl_crystal_colour red
_exptl_crystal_density_diffrn 1.643
_exptl_crystal_density_method 'not measured'
_exptl_crystal_description block
_exptl_crystal_F_000 7492
_exptl_crystal_size_max 0.17
_exptl_crystal_size_mid 0.11
_exptl_crystal_size_min 0.08
_refine_diff_density_max 3.705
_refine_diff_density_min -5.13
_refine_diff_density_rms 0.281
_refine_ls_extinction_method none
_refine_ls_goodness_of_fit_ref 1.056
_refine_ls_hydrogen_treatment constr
_refine_ls_matrix_type full
_refine_ls_number_constraints 0
_refine_ls_number_parameters 849
_refine_ls_number_reflns 18136
_refine_ls_number_restraints 123
_refine_ls_restrained_S_all 1.056
_refine_ls_R_factor_all 0.1666
_refine_ls_R_factor_gt 0.1127
_refine_ls_shift/su_max 0.002
_refine_ls_shift/su_mean 0
_refine_ls_structure_factor_coef Fsqd
_refine_ls_weighting_details 'w=1/[\s^2^(Fo^2^)+1638.8214P] where P=(Fo^2^+2Fc^2^)/3'
_refine_ls_weighting_scheme calc
_refine_ls_wR_factor_gt 0.2097
_refine_ls_wR_factor_ref 0.2388
_reflns_Friedel_coverage 0
_reflns_number_gt 11571
_reflns_number_total 18136
_reflns_threshold_expression 'I > 2\s(I)'
_cod_data_source_file ja5b11924_si_003.cif
_cod_data_source_block Co7Fe2W6_LT
_cod_original_sg_symbol_H-M 'C 2/c'
_cod_database_code 4129921
_shelx_estimated_absorpt_t_min 0.468
_shelx_estimated_absorpt_t_max 0.678

loop_
_symmetry_equiv_pos_as_xyz
'x, y, z'
'-x, y, -z+1/2'
'x+1/2, y+1/2, z'
'-x+1/2, y+1/2, -z+1/2'
'-x, -y, -z'
'x, -y, z-1/2'
'-x+1/2, -y+1/2, -z'
'x+1/2, -y+1/2, z-1/2'

loop_
_atom_site_label
_atom_site_type_symbol
_atom_site_fract_x
_atom_site_fract_y
_atom_site_fract_z
_atom_site_U_iso_or_equiv
_atom_site_adp_type
_atom_site_occupancy
_atom_site_site_symmetry_order
_atom_site_calc_flag
_atom_site_refinement_flags_posn
_atom_site_refinement_flags_adp
_atom_site_refinement_flags_occupancy
_atom_site_disorder_assembly
_atom_site_disorder_group
W1 W 0.41886(3) 0.83615(5) 0.11803(4) 0.0653(3) Uani 1 1 d . . . . .
W2 W 0.67733(3) 0.65459(5) 0.23739(3) 0.0481(2) Uani 1 1 d . . . . .
W3 W 0.44027(3) 0.43543(5) 0.12369(2) 0.0458(2) Uani 1 1 d . . . . .
Co1 Co 0.5 0.64211(16) 0.25 0.0282(6) Uani 1 2 d S T P . .
Co2 Co 0.60560(11) 0.91965(17) 0.23202(16) 0.0855(13) Uani 1 1 d . . . . .
Fe5 Fe 0.28564(9) 0.61916(17) 0.08630(10) 0.0559(8) Uani 0.5 1 d . . P . .
Co5 Co 0.28564(9) 0.61916(17) 0.08630(10) 0.0559(8) Uani 0.5 1 d . . P . .
Co3 Co 0.62956(8) 0.37994(13) 0.24821(8) 0.0373(5) Uani 0.5 1 d . . P . .
Fe3 Fe 0.62956(8) 0.37994(13) 0.24821(8) 0.0373(5) Uani 0.5 1 d . . P . .
Co4 Co 0.52731(11) 0.6495(2) 0.06852(10) 0.0715(10) Uani 1 1 d . . . . .
C11 C 0.4522(6) 0.7582(10) 0.1712(7) 0.048(5) Uani 1 1 d . . . . .
N11 N 0.4713(5) 0.7180(8) 0.1993(5) 0.042(3) Uani 1 1 d . . . . .
C12 C 0.4096(7) 0.8795(13) 0.1767(10) 0.067(7) Uani 1 1 d . . . . .
N12 N 0.4064(7) 0.8955(11) 0.2094(10) 0.092(8) Uani 1 1 d . . . . .
C13 C 0.4922(8) 0.8711(12) 0.1622(9) 0.062(6) Uani 1 1 d . . . . .
N13 N 0.5326(7) 0.8878(10) 0.1864(8) 0.078(7) Uani 1 1 d . . . . .
C14 C 0.4658(7) 0.7701(10) 0.0974(6) 0.045(4) Uani 1 1 d . U . . .
N14 N 0.4887(6) 0.7272(11) 0.0866(5) 0.061(5) Uani 1 1 d . . . . .
C15 C 0.3656(7) 0.7518(11) 0.1056(8) 0.059(6) Uani 1 1 d . . . . .
N15 N 0.3357(7) 0.7063(11) 0.0971(7) 0.074(6) Uani 1 1 d . . . . .
C16 C 0.3464(10) 0.8916(17) 0.0936(12) 0.104(10) Uani 1 1 d . . . . .
N16 N 0.3069(10) 0.9160(15) 0.0769(13) 0.150(14) Uani 1 1 d . . . . .
C17 C 0.3821(8) 0.8299(14) 0.0449(10) 0.082(8) Uani 1 1 d . . . . .
N17 N 0.3615(9) 0.8228(17) 0.0044(7) 0.116(10) Uani 1 1 d . . . . .
C18 C 0.4332(12) 0.9357(19) 0.0937(11) 0.108(10) Uani 1 1 d . U . . .
N18 N 0.4444(12) 0.9940(17) 0.0860(11) 0.150(11) Uani 1 1 d . U . . .
C21 C 0.6061(6) 0.6486(9) 0.2431(6) 0.039(4) Uani 1 1 d . . . . .
N21 N 0.5684(4) 0.6445(7) 0.2454(5) 0.035(3) Uani 1 1 d . . . . .
C22 C 0.6483(8) 0.7623(13) 0.2329(10) 0.078(8) Uani 1 1 d . . . . .
N22 N 0.6343(6) 0.8166(10) 0.2313(7) 0.072(6) Uani 1 1 d . . . . .
C23 C 0.6564(6) 0.5429(11) 0.2365(6) 0.044(5) Uani 1 1 d . . . . .
N23 N 0.6462(5) 0.4875(9) 0.2406(5) 0.044(4) Uani 1 1 d . . . . .
C24 C 0.6201(8) 0.6452(11) 0.1684(8) 0.052(5) Uani 1 1 d . . . . .
N24 N 0.5884(7) 0.6442(10) 0.1337(7) 0.062(5) Uani 1 1 d . . . . .
C25 C 0.6960(6) 0.6344(9) 0.3074(8) 0.046(5) Uani 1 1 d . . . . .
N25 N 0.7045(6) 0.6253(9) 0.3458(6) 0.053(4) Uani 1 1 d . . . . .
C26 C 0.7413(8) 0.5924(11) 0.2455(10) 0.074(8) Uani 1 1 d . . . . .
N26 N 0.7749(8) 0.5579(15) 0.2504(12) 0.145(13) Uani 1 1 d . . . . .
C27 C 0.7036(12) 0.704(2) 0.1920(12) 0.114(10) Uani 1 1 d . U . . .
N27A N 0.7224(17) 0.751(3) 0.178(2) 0.11(2) Uani 0.5 1 d . . P . .
N27B N 0.7180(17) 0.706(3) 0.1588(16) 0.075(13) Uiso 0.5 1 d . . P . .
C28 C 0.7411(8) 0.7191(12) 0.2759(9) 0.064(6) Uani 1 1 d . . . . .
N28 N 0.7758(7) 0.7541(11) 0.2947(9) 0.090(7) Uani 1 1 d . . . . .
C31 C 0.4643(5) 0.5190(9) 0.1750(5) 0.032(3) Uani 1 1 d . . . . .
N31 N 0.4758(5) 0.5642(8) 0.2006(4) 0.036(3) Uani 1 1 d . . . . .
C32 C 0.5147(6) 0.4065(11) 0.1750(5) 0.044(5) Uani 1 1 d . . . . .
N32 N 0.5541(5) 0.3917(8) 0.2005(5) 0.043(4) Uani 1 1 d . . . . .
C33 C 0.4099(6) 0.4094(9) 0.1730(4) 0.034(4) Uani 1 1 d . . . . .
N33 N 0.3935(5) 0.3971(8) 0.1986(5) 0.042(3) Uani 1 1 d . . . . .
C34 C 0.4704(7) 0.5209(12) 0.0969(5) 0.051(5) Uani 1 1 d . . . . .
N34 N 0.4886(6) 0.5652(11) 0.0850(5) 0.058(5) Uani 1 1 d . . . . .
C35 C 0.3778(6) 0.5068(10) 0.1078(5) 0.038(4) Uani 1 1 d . . . . .
N35 N 0.3448(6) 0.5462(9) 0.0994(5) 0.046(4) Uani 1 1 d . . . . .
C36A C 0.4366(16) 0.319(3) 0.1356(15) 0.075(11) Uani 0.6 1 d . U P . .
N36A N 0.4374(12) 0.2575(18) 0.1429(10) 0.063(7) Uani 0.6 1 d . U P . .
C36B C 0.415(3) 0.337(4) 0.105(3) 0.09(2) Uiso 0.4 1 d . . P . .
N36B N 0.398(2) 0.264(3) 0.1064(19) 0.086(16) Uiso 0.4 1 d . . P . .
C37A C 0.3774(17) 0.394(3) 0.0657(16) 0.082(12) Uani 0.6 1 d . U P . .
N37A N 0.346(2) 0.385(3) 0.0280(19) 0.144(19) Uani 0.6 1 d . U P . .
C37B C 0.3936(13) 0.436(2) 0.0501(12) 0.027(7) Uiso 0.4 1 d . . P . .
N37B N 0.3755(14) 0.437(2) 0.0110(12) 0.057(10) Uiso 0.4 1 d D . P . .
C38 C 0.4785(8) 0.3838(14) 0.0872(7) 0.068(7) Uani 1 1 d . . . . .
N38 N 0.5007(8) 0.3597(12) 0.0686(6) 0.082(7) Uani 1 1 d . . . . .
O41 O 0.4717(6) 0.6538(10) 0.0018(4) 0.087(6) Uani 1 1 d . . . A 1
C42A C 0.4286(14) 0.699(2) -0.0144(13) 0.057(10) Uani 0.5 1 d . U P A 1
H42A H 0.4109 0.6941 0.0055 0.086 Uiso 1 1 calc R U . A 1
H42B H 0.4059 0.6846 -0.0454 0.086 Uiso 1 1 calc R U . A 1
H42C H 0.4393 0.7484 -0.0143 0.086 Uiso 1 1 calc R U . A 1
O43 O 0.5644(7) 0.7313(14) 0.0488(7) 0.133(10) Uani 1 1 d . . . B 1
C44 C 0.6122(13) 0.736(3) 0.0545(16) 0.19(2) Uani 1 1 d . . . B 1
H44A H 0.6346 0.7201 0.0854 0.29 Uiso 1 1 calc R U . B 1
H44B H 0.62 0.7856 0.0503 0.29 Uiso 1 1 calc R U . B 1
H44C H 0.6174 0.7054 0.0322 0.29 Uiso 1 1 calc R U . B 1
O45 O 0.5664(7) 0.5807(12) 0.0437(6) 0.090(5) Uani 1 1 d . U . C 1
C46A C 0.5562(14) 0.526(2) 0.0340(12) 0.046(9) Uani 0.5 1 d . U P C 1
H46A H 0.5598 0.4986 0.0609 0.069 Uiso 0.5 1 calc R U P C 1
H46B H 0.5784 0.5066 0.021 0.069 Uiso 0.5 1 calc R U P C 1
H46C H 0.521 0.5244 0.0113 0.069 Uiso 0.5 1 calc R U P C 1
O51 O 0.2701(6) 0.6145(10) 0.0169(5) 0.085(6) Uani 1 1 d . U . D 1
C52A C 0.277(3) 0.661(4) -0.0089(17) 0.13(3) Uani 0.5 1 d . U P D 1
H52A H 0.2607 0.7056 -0.0067 0.188 Uiso 0.5 1 calc R U P D 1
H52B H 0.2613 0.6435 -0.0404 0.188 Uiso 0.5 1 calc R U P D 1
H52C H 0.313 0.6682 0.0005 0.188 Uiso 0.5 1 calc R U P D 1
O53 O 0.2240(6) 0.6892(12) 0.0678(7) 0.103(7) Uani 1 1 d . . . E 1
C54 C 0.2197(13) 0.749(2) 0.0940(13) 0.134(13) Uani 1 1 d . U . E 1
H54A H 0.187 0.7728 0.0774 0.201 Uiso 0.5 1 calc R U P E 1
H54B H 0.222 0.7321 0.1235 0.201 Uiso 0.5 1 calc R U P E 1
H54C H 0.2472 0.783 0.0989 0.201 Uiso 0.5 1 calc R U P E 1
H54D H 0.2504 0.7525 0.1224 0.201 Uiso 0.5 1 calc R U P E 1
H54E H 0.2155 0.7931 0.0764 0.201 Uiso 0.5 1 calc R U P E 1
H54F H 0.1903 0.7423 0.101 0.201 Uiso 0.5 1 calc R U P E 1
O55 O 0.2339(6) 0.5340(10) 0.0710(6) 0.084(5) Uani 1 1 d D U . F 1
C56A C 0.249(3) 0.474(4) 0.110(3) 0.14(3) Uani 0.5 1 d . U P F 1
H56A H 0.2658 0.4338 0.1023 0.214 Uiso 0.5 1 calc R U P F 1
H56B H 0.218 0.456 0.1121 0.214 Uiso 0.5 1 calc R U P F 1
H56C H 0.2716 0.4941 0.1393 0.214 Uiso 0.5 1 calc R U P F 1
O61 O 0.6208(6) 0.9495(11) 0.1744(9) 0.112(8) Uani 1 1 d . . . G 1
C62 C 0.6089(16) 0.899(3) 0.1357(16) 0.18(2) Uani 1 1 d . . . G 1
H62A H 0.6394 0.8917 0.1303 0.27 Uiso 1 1 calc R U . G 1
H62B H 0.5821 0.9199 0.1082 0.27 Uiso 1 1 calc R U . G 1
H62C H 0.5975 0.8537 0.1428 0.27 Uiso 1 1 calc R U . G 1
O63 O 0.6761(6) 0.9555(9) 0.2738(8) 0.105(7) Uani 1 1 d . . . H 1
C64 C 0.7119(10) 0.9197(19) 0.3110(11) 0.115(12) Uani 1 1 d . . . H 1
H64A H 0.7215 0.9495 0.3383 0.172 Uiso 1 1 calc R U . H 1
H64B H 0.742 0.9098 0.3055 0.172 Uiso 1 1 calc R U . H 1
H64C H 0.6975 0.8746 0.3156 0.172 Uiso 1 1 calc R U . H 1
O65 O 0.5832(6) 1.0259(9) 0.2344(8) 0.112(8) Uani 1 1 d D . . I 1
C66 C 0.5352(12) 1.0521(19) 0.2086(12) 0.127(12) Uani 1 1 d . U . I 1
H66A H 0.5123 1.0124 0.1936 0.191 Uiso 1 1 calc R U . I 1
H66B H 0.5365 1.085 0.1855 0.191 Uiso 1 1 calc R U . I 1
H66C H 0.5227 1.0776 0.2283 0.191 Uiso 1 1 calc R U . I 1
O71 O 0.7047(5) 0.3688(7) 0.2970(5) 0.057(4) Uani 1 1 d . U . J 1
C72 C 0.7495(10) 0.3929(17) 0.2910(11) 0.105(9) Uani 1 1 d . U . J 1
H72A H 0.7437 0.4414 0.2783 0.157 Uiso 1 1 calc R U . J 1
H72B H 0.7559 0.3605 0.2701 0.157 Uiso 1 1 calc R U . J 1
H72C H 0.7789 0.3931 0.3205 0.157 Uiso 1 1 calc R U . J 1
O73 O 0.6525(5) 0.3530(8) 0.1961(4) 0.059(4) Uani 1 1 d . . . K 1
C74 C 0.6339(9) 0.3839(16) 0.1513(7) 0.086(9) Uani 1 1 d . . . K 1
H74A H 0.5973 0.3761 0.1356 0.129 Uiso 1 1 calc R U . K 1
H74B H 0.6507 0.3612 0.134 0.129 Uiso 1 1 calc R U . K 1
H74C H 0.641 0.4353 0.1539 0.129 Uiso 1 1 calc R U . K 1
O75 O 0.6203(6) 0.2693(8) 0.2548(6) 0.078(5) Uani 1 1 d . . . L 1
C76A C 0.6496(16) 0.212(2) 0.2665(16) 0.063(11) Uani 0.5 1 d . U P L 1
H76A H 0.629 0.1699 0.2648 0.095 Uiso 0.25 1 calc R U P L 1
H76B H 0.666 0.2064 0.2456 0.095 Uiso 0.25 1 calc R U P L 1
H76C H 0.6755 0.2179 0.2977 0.095 Uiso 0.25 1 calc R U P L 1
H76D H 0.6847 0.2263 0.2739 0.095 Uiso 0.25 1 calc R U P L 1
H76E H 0.6477 0.1897 0.2931 0.095 Uiso 0.25 1 calc R U P L 1
H76F H 0.6382 0.1782 0.2411 0.095 Uiso 0.25 1 calc R U P L 1
C42B C 0.415(2) 0.651(3) -0.0128(19) 0.081(15) Uiso 0.5 1 d . . P M 2
C46B C 0.584(2) 0.497(3) 0.0622(19) 0.080(15) Uiso 0.5 1 d . . P N 2
C52B C 0.314(2) 0.611(3) 0.0026(19) 0.084(15) Uiso 0.5 1 d . . P O 2
C56B C 0.188(2) 0.539(4) 0.087(2) 0.104(19) Uiso 0.5 1 d . . P P 2
C76B C 0.623(2) 0.211(3) 0.224(2) 0.094(17) Uiso 0.5 1 d . . P Q 2
C1 C 0.127(2) 0.638(3) 0.133(2) 0.13(2) Uiso 0.5 1 d D . P . .
O1 O 0.1002(12) 0.5727(18) 0.1293(11) 0.074(9) Uiso 0.5 1 d D . P . .
C2B C 0.384(4) 0.071(5) 0.1429(19) 0.08(3) Uiso 0.3 1 d D . P . .
C2A C 0.409(2) 0.098(3) 0.160(2) 0.14(2) Uiso 0.7 1 d D . P . .
O2 O 0.3815(16) 0.080(3) 0.1859(14) 0.266(19) Uiso 1 1 d D . . . .
C3 C 0.275(3) 0.446(5) -0.097(3) 0.17(3) Uiso 0.5 1 d D . P . .
O3 O 0.322(2) 0.409(3) -0.0785(12) 0.17(2) Uiso 0.5 1 d D . P . .
C4A C 0.289(3) 0.284(5) 0.096(2) 0.22(4) Uiso 0.7 1 d D . P . .
O4A O 0.2646(10) 0.3028(16) 0.1251(10) 0.098(8) Uiso 0.7 1 d D . P . .
C4B C 0.299(3) 0.235(6) 0.116(3) 0.10(3) Uiso 0.3 1 d D . P . .
O4B O 0.340(3) 0.217(4) 0.158(2) 0.11(2) Uiso 0.3 1 d D . P . .
O5 O -0.0046(18) 0.608(2) 0.0775(16) 0.28(2) Uiso 1 1 d D . . R 1
C5A C -0.0213(17) 0.662(2) 0.0991(15) 0.094(12) Uiso 0.7 1 d D . P R 1
C5B C -0.051(4) 0.646(10) 0.063(7) 0.24(9) Uiso 0.3 1 d D . P S 2
C6 C 0.219(3) 0.420(4) 0.030(2) 0.12(2) Uiso 0.5 1 d D . P . .
O6A O 0.230(3) 0.443(4) -0.007(2) 0.12(3) Uiso 0.3 1 d D . P . .
O6B O 0.179(4) 0.428(7) -0.014(3) 0.14(4) Uiso 0.2 1 d D . P . .
O7 O 0.0131(17) 0.342(3) -0.0028(17) 0.27(2) Uiso 1 1 d D . . T 1
C7 C -0.002(3) 0.399(4) 0.018(3) 0.30(4) Uiso 1 1 d D . . T 1
O8 O 0.5 0.254(3) 0.25 0.23(2) Uiso 1 2 d DS . P . .
C8 C 0.5455(14) 0.217(2) 0.2774(15) 0.075(13) Uiso 0.5 1 d D . P . .

loop_
_atom_site_aniso_label
_atom_site_aniso_U_11
_atom_site_aniso_U_22
_atom_site_aniso_U_33
_atom_site_aniso_U_23
_atom_site_aniso_U_13
_atom_site_aniso_U_12
W1 0.0453(5) 0.0534(6) 0.1013(8) 0.0392(5) 0.0346(5) 0.0176(4)
W2 0.0320(4) 0.0502(5) 0.0737(5) 0.0185(4) 0.0336(4) 0.0085(3)
W3 0.0377(4) 0.0732(6) 0.0270(3) -0.0127(4) 0.0140(3) 0.0047(4)
Co1 0.0230(13) 0.0307(17) 0.0357(15) 0 0.0169(12) 0
Co2 0.0445(16) 0.0423(18) 0.180(4) 0.032(2) 0.057(2) 0.0003(13)
Fe5 0.0355(14) 0.066(2) 0.0542(16) 0.0223(14) 0.0073(12) 0.0084(13)
Co5 0.0355(14) 0.066(2) 0.0542(16) 0.0223(14) 0.0073(12) 0.0084(13)
Co3 0.0350(12) 0.0366(14) 0.0447(13) 0.0006(10) 0.0209(10) 0.0098(10)
Fe3 0.0350(12) 0.0366(14) 0.0447(13) 0.0006(10) 0.0209(10) 0.0098(10)
Co4 0.0694(18) 0.115(3) 0.0508(16) 0.0419(18) 0.0456(15) 0.0351(18)
C11 0.030(9) 0.045(12) 0.074(13) 0.003(10) 0.028(9) 0.014(8)
N11 0.035(7) 0.044(9) 0.053(9) 0.014(7) 0.025(7) 0.012(6)
C12 0.033(10) 0.059(15) 0.11(2) -0.004(14) 0.027(12) 0.009(9)
N12 0.052(11) 0.049(13) 0.18(3) -0.009(15) 0.054(15) 0.019(9)
C13 0.048(12) 0.051(13) 0.105(18) 0.035(12) 0.047(12) 0.012(10)
N13 0.064(12) 0.058(13) 0.133(18) 0.052(12) 0.062(13) 0.018(10)
C14 0.043(7) 0.043(8) 0.043(7) 0.031(6) 0.013(6) 0.004(6)
N14 0.060(10) 0.083(14) 0.048(9) 0.029(9) 0.030(8) 0.022(10)
C15 0.033(10) 0.039(12) 0.090(16) 0.014(11) 0.012(10) 0.013(8)
N15 0.052(11) 0.056(13) 0.109(16) 0.030(11) 0.028(11) 0.022(9)
C16 0.073(18) 0.10(2) 0.14(3) 0.04(2) 0.047(19) 0.030(16)
N16 0.086(18) 0.09(2) 0.28(4) 0.07(2) 0.08(2) 0.050(15)
C17 0.052(13) 0.080(19) 0.10(2) 0.050(16) 0.020(13) 0.027(12)
N17 0.091(17) 0.18(3) 0.061(14) 0.058(16) 0.014(12) 0.036(17)
C18 0.106(12) 0.105(13) 0.111(13) 0.019(9) 0.044(9) -0.010(9)
N18 0.147(18) 0.119(17) 0.167(18) 0.083(14) 0.051(14) -0.019(14)
C21 0.031(8) 0.034(10) 0.061(11) 0.006(8) 0.029(8) 0.005(7)
N21 0.025(7) 0.039(8) 0.046(8) 0.003(6) 0.019(6) -0.001(5)
C22 0.042(11) 0.052(15) 0.15(3) 0.033(15) 0.057(14) 0.009(10)
N22 0.040(9) 0.053(12) 0.123(17) 0.045(11) 0.036(10) 0.016(8)
C23 0.040(9) 0.057(13) 0.050(10) 0.025(9) 0.033(8) 0.023(8)
N23 0.038(8) 0.053(11) 0.048(9) 0.018(8) 0.025(7) 0.011(7)
C24 0.067(13) 0.046(12) 0.070(14) 0.023(10) 0.053(12) 0.020(10)
N24 0.059(11) 0.074(13) 0.075(12) 0.041(11) 0.050(10) 0.025(9)
C25 0.027(9) 0.026(9) 0.084(15) -0.003(9) 0.022(9) -0.001(6)
N25 0.045(9) 0.041(10) 0.072(12) -0.023(9) 0.023(8) -0.010(7)
C26 0.047(12) 0.042(13) 0.15(2) -0.006(14) 0.061(14) 0.008(9)
N26 0.054(13) 0.13(2) 0.29(4) -0.04(2) 0.10(2) -0.005(14)
C27 0.106(13) 0.128(14) 0.120(13) 0.019(9) 0.058(10) -0.007(9)
N27A 0.08(3) 0.09(4) 0.18(6) 0.09(4) 0.08(4) 0.02(3)
C28 0.052(12) 0.056(14) 0.103(18) 0.002(13) 0.051(13) -0.002(10)
N28 0.055(11) 0.057(13) 0.17(2) 0.004(14) 0.059(14) -0.024(10)
C31 0.029(8) 0.034(10) 0.036(8) 0.010(7) 0.018(7) 0.009(6)
N31 0.036(7) 0.047(9) 0.035(7) 0.005(7) 0.024(6) 0.000(6)
C32 0.017(8) 0.087(15) 0.028(8) -0.008(8) 0.010(6) -0.001(8)
N32 0.035(8) 0.051(10) 0.053(9) -0.005(7) 0.029(7) 0.000(7)
C33 0.040(9) 0.040(10) 0.010(6) -0.007(6) -0.001(6) 0.010(7)
N33 0.041(8) 0.043(9) 0.038(8) -0.006(7) 0.012(6) -0.007(6)
C34 0.058(12) 0.075(15) 0.018(8) -0.008(9) 0.014(8) 0.002(10)
N34 0.061(10) 0.089(14) 0.037(8) 0.009(9) 0.031(8) 0.013(10)
C35 0.038(9) 0.051(11) 0.018(7) -0.003(7) 0.004(6) 0.000(8)
N35 0.048(9) 0.053(10) 0.029(7) 0.012(7) 0.007(6) 0.008(7)
C36A 0.079(14) 0.079(15) 0.074(14) -0.003(9) 0.039(10) 0.001(9)
N36A 0.077(11) 0.073(12) 0.058(10) -0.016(8) 0.046(9) 0.007(8)
C37A 0.079(14) 0.085(15) 0.078(14) -0.009(9) 0.028(10) -0.001(9)
N37A 0.14(2) 0.14(2) 0.14(2) -0.003(10) 0.053(12) 0.005(10)
C38 0.086(15) 0.101(19) 0.043(11) -0.006(11) 0.052(11) 0.030(13)
N38 0.111(16) 0.104(18) 0.041(10) 0.000(10) 0.041(11) 0.030(13)
O41 0.098(12) 0.144(17) 0.039(8) 0.044(9) 0.047(8) 0.069(11)
C42A 0.060(17) 0.070(19) 0.043(16) -0.003(14) 0.023(13) 0.016(15)
O43 0.088(13) 0.21(2) 0.147(18) 0.128(18) 0.092(13) 0.062(14)
C44 0.11(3) 0.22(5) 0.27(6) 0.15(4) 0.10(3) 0.02(3)
O45 0.095(9) 0.106(10) 0.084(9) 0.015(7) 0.050(7) 0.015(8)
C46A 0.048(15) 0.068(18) 0.037(14) 0.002(13) 0.031(12) -0.008(13)
O51 0.066(10) 0.115(15) 0.063(10) 0.058(10) 0.014(8) 0.006(9)
C52A 0.22(6) 0.13(5) 0.05(3) 0.02(3) 0.07(4) -0.05(5)
O53 0.062(10) 0.137(19) 0.098(14) 0.028(13) 0.021(10) 0.046(11)
C54 0.117(18) 0.13(2) 0.14(2) 0.029(16) 0.034(15) 0.026(16)
O55 0.074(8) 0.096(9) 0.081(8) 0.012(7) 0.030(6) -0.015(7)
C56A 0.14(3) 0.13(3) 0.15(3) 0.006(19) 0.06(2) -0.012(19)
O61 0.062(11) 0.085(15) 0.21(2) 0.040(15) 0.075(14) -0.001(10)
C62 0.18(4) 0.20(5) 0.22(5) -0.01(4) 0.14(4) 0.05(4)
O63 0.046(9) 0.063(12) 0.19(2) 0.019(13) 0.039(12) -0.011(8)
C64 0.055(17) 0.13(3) 0.14(3) 0.00(2) 0.017(17) -0.030(17)
O65 0.052(10) 0.053(11) 0.21(2) 0.016(13) 0.036(12) 0.000(8)
C66 0.115(17) 0.100(18) 0.16(2) 0.005(15) 0.046(15) 0.022(15)
O71 0.040(7) 0.041(8) 0.083(10) 0.003(7) 0.018(7) 0.007(6)
C72 0.080(13) 0.112(18) 0.127(18) 0.010(14) 0.047(13) -0.006(12)
O73 0.066(9) 0.078(11) 0.040(7) 0.006(7) 0.029(6) 0.030(8)
C74 0.073(15) 0.14(3) 0.052(13) 0.009(15) 0.031(12) 0.048(16)
O75 0.073(10) 0.035(9) 0.130(15) -0.010(9) 0.045(10) -0.007(7)
C76A 0.061(17) 0.051(18) 0.074(19) 0.022(15) 0.024(14) 0.001(14)

loop_
_atom_type_symbol
_atom_type_description
_atom_type_scat_dispersion_real
_atom_type_scat_dispersion_imag
_atom_type_scat_source
C C 0.0033 0.0016 'International Tables Vol C Tables 4.2.6.8 and 6.1.1.4'
H H 0 0 'International Tables Vol C Tables 4.2.6.8 and 6.1.1.4'
N N 0.0061 0.0033 'International Tables Vol C Tables 4.2.6.8 and 6.1.1.4'
O O 0.0106 0.006 'International Tables Vol C Tables 4.2.6.8 and 6.1.1.4'
Fe Fe 0.3463 0.8444 'International Tables Vol C Tables 4.2.6.8 and 6.1.1.4'
W W -0.849 6.8722 'International Tables Vol C Tables 4.2.6.8 and 6.1.1.4'
Co Co 0.3494 0.9721 'International Tables Vol C Tables 4.2.6.8 and 6.1.1.4'

loop_
_geom_angle_atom_site_label_1
_geom_angle_atom_site_label_2
_geom_angle_atom_site_label_3
_geom_angle
_geom_angle_site_symmetry_1
_geom_angle_site_symmetry_3
C13 W1 C15 143.7(7) . .
C13 W1 C18 71.4(10) . .
C15 W1 C18 144.9(10) . .
C13 W1 C14 78.2(8) . .
C15 W1 C14 91.2(7) . .
C18 W1 C14 98.1(10) . .
C13 W1 C11 71.3(7) . .
C15 W1 C11 72.4(7) . .
C18 W1 C11 142.7(10) . .
C14 W1 C11 74.0(6) . .
C13 W1 C17 131.0(9) . .
C15 W1 C17 76.3(9) . .
C18 W1 C17 74.1(11) . .
C14 W1 C17 73.5(8) . .
C11 W1 C17 133.7(9) . .
C13 W1 C16 130.3(11) . .
C15 W1 C16 76.6(10) . .
C18 W1 C16 76.0(12) . .
C14 W1 C16 143.8(11) . .
C11 W1 C16 131.1(9) . .
C17 W1 C16 70.5(11) . .
C13 W1 C12 75.7(8) . .
C15 W1 C12 95.5(9) . .
C18 W1 C12 96.3(12) . .
C14 W1 C12 144.2(7) . .
C11 W1 C12 74.7(8) . .
C17 W1 C12 142.2(8) . .
C16 W1 C12 71.7(11) . .
C26 W2 C27 76.9(12) . .
C26 W2 C28 74.5(8) . .
C27 W2 C28 71.5(11) . .
C26 W2 C25 87.1(9) . .
C27 W2 C25 143.6(10) . .
C28 W2 C25 72.8(8) . .
C26 W2 C21 141.8(8) . .
C27 W2 C21 135.7(10) . .
C28 W2 C21 127.8(7) . .
C25 W2 C21 74.3(6) . .
C26 W2 C24 110.0(9) . .
C27 W2 C24 70.5(10) . .
C28 W2 C24 139.3(8) . .
C25 W2 C24 145.8(6) . .
C21 W2 C24 74.4(7) . .
C26 W2 C22 144.9(8) . .
C27 W2 C22 78.1(12) . .
C28 W2 C22 74.4(9) . .
C25 W2 C22 99.0(9) . .
C21 W2 C22 72.1(7) . .
C24 W2 C22 84.0(9) . .
C26 W2 C23 72.4(7) . .
C27 W2 C23 125.8(11) . .
C28 W2 C23 136.4(8) . .
C25 W2 C23 77.8(7) . .
C21 W2 C23 71.3(6) . .
C24 W2 C23 79.5(7) . .
C22 W2 C23 142.7(6) . .
C36B W3 C35 110(2) . .
C36B W3 C37A 48(2) . .
C35 W3 C37A 71.8(13) . .
C36B W3 C38 68(2) . .
C35 W3 C38 136.7(7) . .
C37A W3 C38 78.8(13) . .
C36B W3 C34 137(2) . .
C35 W3 C34 83.5(7) . .
C37A W3 C34 104.9(14) . .
C38 W3 C34 74.1(9) . .
C36B W3 C33 78(2) . .
C35 W3 C33 75.7(6) . .
C37A W3 C33 95.8(13) . .
C38 W3 C33 139.4(8) . .
C34 W3 C33 144.4(6) . .
C36B W3 C31 149(2) . .
C35 W3 C31 72.7(6) . .
C37A W3 C31 144.4(13) . .
C38 W3 C31 131.8(8) . .
C34 W3 C31 73.7(6) . .
C33 W3 C31 72.6(6) . .
C36B W3 C32 97(2) . .
C35 W3 C32 144.5(6) . .
C37A W3 C32 142.2(14) . .
C38 W3 C32 74.3(7) . .
C34 W3 C32 92.8(7) . .
C33 W3 C32 87.9(5) . .
C31 W3 C32 72.4(6) . .
C36B W3 C37B 72(2) . .
C35 W3 C37B 69.9(10) . .
C37A W3 C37B 30.4(15) . .
C38 W3 C37B 68.6(11) . .
C34 W3 C37B 74.5(11) . .
C33 W3 C37B 122.7(10) . .
C31 W3 C37B 132.9(11) . .
C32 W3 C37B 142.8(10) . .
C36B W3 C36A 26(2) . .
C35 W3 C36A 123.9(12) . .
C37A W3 C36A 73.2(17) . .
C38 W3 C36A 74.2(12) . .
C34 W3 C36A 148.0(12) . .
C33 W3 C36A 65.8(11) . .
C31 W3 C36A 126.7(12) . .
C32 W3 C36A 74.2(13) . .
C37B W3 C36A 98.1(15) . .
N21 Co1 N21 177.5(8) . 2_655
N21 Co1 N31 89.2(5) . .
N21 Co1 N31 92.5(5) 2_655 .
N21 Co1 N31 92.5(5) . 2_655
N21 Co1 N31 89.2(5) 2_655 2_655
N31 Co1 N31 89.7(8) . 2_655
N21 Co1 N11 87.7(5) . 2_655
N21 Co1 N11 90.6(5) 2_655 2_655
N31 Co1 N11 176.5(5) . 2_655
N31 Co1 N11 88.8(6) 2_655 2_655
N21 Co1 N11 90.6(5) . .
N21 Co1 N11 87.7(5) 2_655 .
N31 Co1 N11 88.8(6) . .
N31 Co1 N11 176.5(5) 2_655 .
N11 Co1 N11 92.9(9) 2_655 .
O63 Co2 N13 176.6(8) . .
O63 Co2 O65 84.6(7) . .
N13 Co2 O65 93.2(7) . .
O63 Co2 N22 90.9(7) . .
N13 Co2 N22 91.2(7) . .
O65 Co2 N22 175.2(6) . .
O63 Co2 N12 88.5(9) . 2_655
N13 Co2 N12 94.2(7) . 2_655
O65 Co2 N12 90.0(9) . 2_655
N22 Co2 N12 91.6(8) . 2_655
O63 Co2 O61 88.6(9) . .
N13 Co2 O61 88.7(8) . .
O65 Co2 O61 88.0(9) . .
N22 Co2 O61 90.2(8) . .
N12 Co2 O61 176.6(9) 2_655 .
N25 Fe5 N35 94.7(6) 2_655 .
N25 Fe5 O53 89.6(7) 2_655 .
N35 Fe5 O53 175.4(7) . .
N25 Fe5 O51 175.8(6) 2_655 .
N35 Fe5 O51 88.9(6) . .
O53 Fe5 O51 86.8(7) . .
N25 Fe5 O55 93.4(7) 2_655 .
N35 Fe5 O55 89.9(7) . .
O53 Fe5 O55 88.0(8) . .
O51 Fe5 O55 84.5(7) . .
N25 Fe5 N15 90.0(8) 2_655 .
N35 Fe5 N15 91.1(6) . .
O53 Fe5 N15 90.7(8) . .
O51 Fe5 N15 92.0(8) . .
O55 Fe5 N15 176.3(7) . .
N32 Co3 O71 178.9(6) . .
N32 Co3 N23 91.9(6) . .
O71 Co3 N23 88.0(5) . .
N32 Co3 O75 92.2(6) . .
O71 Co3 O75 87.9(6) . .
N23 Co3 O75 173.6(6) . .
N32 Co3 N33 89.6(5) . 2_655
O71 Co3 N33 89.3(5) . 2_655
N23 Co3 N33 96.6(6) . 2_655
O75 Co3 N33 88.3(6) . 2_655
N32 Co3 O73 91.1(5) . .
O71 Co3 O73 90.0(5) . .
N23 Co3 O73 88.4(6) . .
O75 Co3 O73 86.6(6) . .
N33 Co3 O73 174.9(6) 2_655 .
N14 Co4 O45 172.3(7) . .
N14 Co4 O41 89.2(6) . .
O45 Co4 O41 86.5(7) . .
N14 Co4 O43 88.9(8) . .
O45 Co4 O43 84.5(8) . .
O41 Co4 O43 86.2(8) . .
N14 Co4 N24 94.6(7) . .
O45 Co4 N24 89.4(7) . .
O41 Co4 N24 175.0(6) . .
O43 Co4 N24 90.7(7) . .
N14 Co4 N34 92.5(7) . .
O45 Co4 N34 94.0(7) . .
O41 Co4 N34 91.5(7) . .
O43 Co4 N34 177.2(8) . .
N24 Co4 N34 91.5(6) . .
N11 C11 W1 177.7(15) . .
C11 N11 Co1 175.0(14) . .
N12 C12 W1 173(2) . .
C12 N12 Co2 175(2) . 2_655
N13 C13 W1 178(2) . .
C13 N13 Co2 178(2) . .
N14 C14 W1 172.4(16) . .
C14 N14 Co4 178.0(16) . .
N15 C15 W1 178(2) . .
C15 N15 Fe5 175.5(18) . .
N16 C16 W1 173(4) . .
N17 C17 W1 177(3) . .
N18 C18 W1 171(3) . .
N21 C21 W2 178.6(17) . .
C21 N21 Co1 177.3(15) . .
N22 C22 W2 179(3) . .
C22 N22 Co2 176(2) . .
N23 C23 W2 172.5(16) . .
C23 N23 Co3 177.4(13) . .
N24 C24 W2 174.5(18) . .
C24 N24 Co4 176.2(19) . .
N25 C25 W2 176.9(16) . .
C25 N25 Co5 173.4(16) . 2_655
C25 N25 Fe5 173.4(16) . 2_655
N26 C26 W2 178(3) . .
N27A C27 N27B 48(3) . .
N27A C27 W2 156(5) . .
N27B C27 W2 156(4) . .
N27B N27A C27 71(4) . .
N27A N27B C27 62(4) . .
N28 C28 W2 177(2) . .
N31 C31 W3 177.6(15) . .
C31 N31 Co1 176.4(14) . .
N32 C32 W3 177.4(14) . .
C32 N32 Co3 171.9(16) . .
N33 C33 W3 178.5(15) . .
C33 N33 Fe3 173.5(13) . 2_655
C33 N33 Co3 173.5(13) . 2_655
N34 C34 W3 176.1(17) . .
C34 N34 Co4 175.2(16) . .
N35 C35 W3 178.8(16) . .
C35 N35 Fe5 178.2(14) . .
C36B C36A N36A 120(7) . .
C36B C36A N36B 68(6) . .
N36A C36A N36B 54(3) . .
C36B C36A W3 62(6) . .
N36A C36A W3 176(4) . .
N36B C36A W3 129(4) . .
C36A N36A N36B 77(4) . .
N36B N36A C36B 52(3) . .
C36A C36B N36B 74(6) . .
C36A C36B C37A 159(8) . .
N36B C36B C37A 119(6) . .
C37A C36B N36A 161(5) . .
C36A C36B W3 92(6) . .
N36B C36B W3 162(6) . .
C37A C36B W3 72(3) . .
N36A C36B W3 125(4) . .
N36A N36B C36B 86(5) . .
N36A N36B C36A 49(3) . .
C37B C37A N37A 86(5) . .
C37B C37A C36B 121(5) . .
N37A C37A C36B 133(5) . .
N37A C37A N37B 53(4) . .
C36B C37A N37B 137(4) . .
C37B C37A W3 77(3) . .
N37A C37A W3 163(5) . .
C36B C37A W3 61(3) . .
N37B C37A W3 110(2) . .
C37A N37A N37B 89(4) . .
C37A N37A C37B 46(3) . .
C37A C37B N37B 114(4) . .
C37A C37B N37A 48(3) . .
N37B C37B N37A 66(3) . .
C37A C37B W3 73(3) . .
N37B C37B W3 170(3) . .
N37A C37B W3 121(3) . .
C37B N37B N37A 71(3) . .
N38 C38 W3 176(2) . .
C42A O41 Co4 126.1(18) . .
O41 C42A H42A 109.5 . .
O41 C42A H42B 109.5 . .
H42A C42A H42B 109.5 . .
O41 C42A H42C 109.5 . .
H42A C42A H42C 109.5 . .
H42B C42A H42C 109.5 . .
C44 O43 Co4 130(2) . .
O43 C44 H44A 109.5 . .
O43 C44 H44B 109.5 . .
H44A C44 H44B 109.5 . .
O43 C44 H44C 109.5 . .
H44A C44 H44C 109.5 . .
H44B C44 H44C 109.5 . .
C46A O45 Co4 125(2) . .
O45 C46A H46A 109.5 . .
O45 C46A H46B 109.5 . .
H46A C46A H46B 109.5 . .
O45 C46A H46C 109.5 . .
H46A C46A H46C 109.5 . .
H46B C46A H46C 109.5 . .
C52A O51 Fe5 131(3) . .
O51 C52A H52A 109.5 . .
O51 C52A H52B 109.5 . .
H52A C52A H52B 109.5 . .
O51 C52A H52C 109.5 . .
H52A C52A H52C 109.5 . .
H52B C52A H52C 109.5 . .
C54 O53 Fe5 126.3(18) . .
O53 C54 H54A 109.5 . .
O53 C54 H54B 109.5 . .
H54A C54 H54B 109.5 . .
O53 C54 H54C 109.5 . .
H54A C54 H54C 109.5 . .
H54B C54 H54C 109.5 . .
O53 C54 H54D 109.5 . .
H54A C54 H54D 141.1 . .
H54B C54 H54D 56.3 . .
H54C C54 H54D 56.3 . .
O53 C54 H54E 109.5 . .
H54A C54 H54E 56.3 . .
H54B C54 H54E 141.1 . .
H54C C54 H54E 56.3 . .
H54D C54 H54E 109.5 . .
O53 C54 H54F 109.5 . .
H54A C54 H54F 56.3 . .
H54B C54 H54F 56.3 . .
H54C C54 H54F 141.1 . .
H54D C54 H54F 109.5 . .
H54E C54 H54F 109.5 . .
C56A O55 Fe5 115(3) . .
O55 C56A H56A 109.5 . .
O55 C56A H56B 109.5 . .
H56A C56A H56B 109.5 . .
O55 C56A H56C 109.5 . .
H56A C56A H56C 109.5 . .
H56B C56A H56C 109.5 . .
C62 O61 Co2 120(2) . .
O61 C62 H62A 109.5 . .
O61 C62 H62B 109.5 . .
H62A C62 H62B 109.5 . .
O61 C62 H62C 109.5 . .
H62A C62 H62C 109.5 . .
H62B C62 H62C 109.5 . .
C64 O63 Co2 126.5(16) . .
O63 C64 H64A 109.5 . .
O63 C64 H64B 109.5 . .
H64A C64 H64B 109.5 . .
O63 C64 H64C 109.5 . .
H64A C64 H64C 109.5 . .
H64B C64 H64C 109.5 . .
C66 O65 Co2 124.3(19) . .
O65 C66 H66A 109.5 . .
O65 C66 H66B 109.5 . .
H66A C66 H66B 109.5 . .
O65 C66 H66C 109.5 . .
H66A C66 H66C 109.5 . .
H66B C66 H66C 109.5 . .
C72 O71 Co3 124.9(15) . .
O71 C72 H72A 109.5 . .
O71 C72 H72B 109.5 . .
H72A C72 H72B 109.5 . .
O71 C72 H72C 109.5 . .
H72A C72 H72C 109.5 . .
H72B C72 H72C 109.5 . .
C74 O73 Co3 126.4(12) . .
O73 C74 H74A 109.5 . .
O73 C74 H74B 109.5 . .
H74A C74 H74B 109.5 . .
O73 C74 H74C 109.5 . .
H74A C74 H74C 109.5 . .
H74B C74 H74C 109.5 . .
C76A O75 Co3 137(2) . .
O75 C76A H76A 109.5 . .
O75 C76A H76B 109.5 . .
H76A C76A H76B 109.5 . .
O75 C76A H76C 109.5 . .
H76A C76A H76C 109.5 . .
H76B C76A H76C 109.5 . .
O75 C76A H76D 109.5 . .
H76A C76A H76D 141.1 . .
H76B C76A H76D 56.3 . .
H76C C76A H76D 56.3 . .
O75 C76A H76E 109.5 . .
H76A C76A H76E 56.3 . .
H76B C76A H76E 141.1 . .
H76C C76A H76E 56.3 . .
H76D C76A H76E 109.5 . .
O75 C76A H76F 109.5 . .
H76A C76A H76F 56.3 . .
H76B C76A H76F 56.3 . .
H76C C76A H76F 141.1 . .
H76D C76A H76F 109.5 . .
H76E C76A H76F 109.5 . .
C2A C2B O2 72(2) . .
C2B C2A O2 72(2) . .
C4B C4A O4A 85(7) . .
C4A C4B O4B 131(10) . .
C4A C4B O4A 56(5) . .
O4B C4B O4A 108(7) . .
O6A C6 O6B 59(6) . .
O6B O6A C6 61(3) . .
O6A O6B C6 60(3) . .
C8 O8 C8 122(6) . 2_655

loop_
_geom_bond_atom_site_label_1
_geom_bond_atom_site_label_2
_geom_bond_distance
_geom_bond_site_symmetry_2
W1 C13 2.11(2) .
W1 C15 2.13(2) .
W1 C18 2.13(3) .
W1 C14 2.14(2) .
W1 C11 2.15(2) .
W1 C17 2.15(3) .
W1 C16 2.18(3) .
W1 C12 2.18(3) .
W2 C26 2.114(18) .
W2 C27 2.12(3) .
W2 C28 2.12(2) .
W2 C25 2.13(2) .
W2 C21 2.155(14) .
W2 C24 2.16(2) .
W2 C22 2.17(2) .
W2 C23 2.17(2) .
W3 C36B 1.97(8) .
W3 C35 2.134(18) .
W3 C37A 2.14(5) .
W3 C38 2.157(16) .
W3 C34 2.17(2) .
W3 C33 2.172(17) .
W3 C31 2.172(18) .
W3 C32 2.172(16) .
W3 C37B 2.19(3) .
W3 C36A 2.23(5) .
Co1 N21 2.053(11) .
Co1 N21 2.053(11) 2_655
Co1 N31 2.057(15) .
Co1 N31 2.057(15) 2_655
Co1 N11 2.061(15) 2_655
Co1 N11 2.061(15) .
Co2 O63 2.040(17) .
Co2 N13 2.10(2) .
Co2 O65 2.102(18) .
Co2 N22 2.104(19) .
Co2 N12 2.11(3) 2_655
Co2 O61 2.16(2) .
Fe5 N25 2.094(19) 2_655
Fe5 N35 2.094(16) .
Fe5 O53 2.095(17) .
Fe5 O51 2.098(16) .
Fe5 O55 2.103(17) .
Fe5 N15 2.11(2) .
Co3 N32 2.100(14) .
Co3 O71 2.102(13) .
Co3 N23 2.108(17) .
Co3 O75 2.109(15) .
Co3 N33 2.111(15) 2_655
Co3 O73 2.114(12) .
Co4 N14 2.064(18) .
Co4 O45 2.085(19) .
Co4 O41 2.088(15) .
Co4 O43 2.115(19) .
Co4 N24 2.12(2) .
Co4 N34 2.129(19) .
C11 N11 1.13(2) .
C12 N12 1.14(3) .
N12 Co2 2.11(3) 2_655
C13 N13 1.15(3) .
C14 N14 1.18(2) .
C15 N15 1.16(3) .
C16 N16 1.14(3) .
C17 N17 1.20(3) .
C18 N18 1.19(4) .
C21 N21 1.131(18) .
C22 N22 1.09(3) .
C23 N23 1.10(2) .
C24 N24 1.11(3) .
C25 N25 1.17(2) .
N25 Co5 2.094(19) 2_655
N25 Fe5 2.094(19) 2_655
C26 N26 1.12(3) .
C27 N27A 1.22(5) .
C27 N27B 1.30(5) .
N27A N27B 1.02(7) .
C28 N28 1.14(3) .
C31 N31 1.13(2) .
C32 N32 1.13(2) .
C33 N33 1.14(2) .
N33 Fe3 2.111(15) 2_655
N33 Co3 2.111(15) 2_655
C34 N34 1.13(3) .
C35 N35 1.15(2) .
C36A C36B 0.97(7) .
C36A N36A 1.16(5) .
C36A N36B 1.52(7) .
N36A N36B 1.26(6) .
N36A C36B 1.86(8) .
C36B N36B 1.47(9) .
C36B C37A 1.67(8) .
C37A C37B 1.14(5) .
C37A N37A 1.19(6) .
C37A N37B 1.92(6) .
N37A N37B 1.54(6) .
N37A C37B 1.58(6) .
C37B N37B 1.15(5) .
C38 N38 1.14(2) .
O41 C42A 1.41(4) .
C42A H42A 0.98 .
C42A H42B 0.98 .
C42A H42C 0.98 .
O43 C44 1.33(3) .
C44 H44A 0.98 .
C44 H44B 0.98 .
C44 H44C 0.98 .
O45 C46A 1.07(4) .
C46A H46A 0.98 .
C46A H46B 0.98 .
C46A H46C 0.98 .
O51 C52A 1.27(5) .
C52A H52A 0.98 .
C52A H52B 0.98 .
C52A H52C 0.98 .
O53 C54 1.44(4) .
C54 H54A 0.98 .
C54 H54B 0.98 .
C54 H54C 0.98 .
C54 H54D 0.98 .
C54 H54E 0.98 .
C54 H54F 0.98 .
O55 C56A 1.61(7) .
C56A H56A 0.98 .
C56A H56B 0.98 .
C56A H56C 0.98 .
O61 C62 1.48(4) .
C62 H62A 0.98 .
C62 H62B 0.98 .
C62 H62C 0.98 .
O63 C64 1.39(3) .
C64 H64A 0.98 .
C64 H64B 0.98 .
C64 H64C 0.98 .
O65 C66 1.38(3) .
C66 H66A 0.98 .
C66 H66B 0.98 .
C66 H66C 0.98 .
O71 C72 1.46(3) .
C72 H72A 0.98 .
C72 H72B 0.98 .
C72 H72C 0.98 .
O73 C74 1.44(2) .
C74 H74A 0.98 .
C74 H74B 0.98 .
C74 H74C 0.98 .
O75 C76A 1.32(4) .
C76A H76A 0.98 .
C76A H76B 0.98 .
C76A H76C 0.98 .
C76A H76D 0.98 .
C76A H76E 0.98 .
C76A H76F 0.98 .
C1 O1 1.427(10) .
C2B C2A 0.87(10) .
C2B O2 1.428(10) .
C2A O2 1.423(10) .
C3 O3 1.430(10) .
C4A C4B 1.09(11) .
C4A O4A 1.428(10) .
O4A C4B 1.71(11) .
C4B O4B 1.429(10) .
O5 C5A 1.427(10) .
C6 O6A 1.427(10) .
C6 O6B 1.431(10) .
O6A O6B 1.41(12) .
O7 C7 1.431(10) .
O8 C8 1.425(10) .
O8 C8 1.425(10) 2_655

loop_
_geom_torsion_atom_site_label_1
_geom_torsion_atom_site_label_2
_geom_torsion_atom_site_label_3
_geom_torsion_atom_site_label_4
_geom_torsion
W2 C27 N27A N27B 172(7)
W2 C27 N27B N27A -172(7)
C36B C36A N36A N36B -16(7)
N36B C36A N36A C36B 16(7)
N36A C36A C36B N36B 14(6)
W3 C36A C36B N36B -169(4)
N36A C36A C36B C37A 145(18)
N36B C36A C36B N36A -14(6)
W3 C36A C36B N36A 177(4)
N36A C36A C36B W3 -177(4)
N36B C36A C36B W3 169(4)
N36B N36A C36B C36A 160(9)
C36A N36A C36B N36B -160(9)
C36A N36A C36B C37A -14E1(2)
N36B N36A C36B C37A 19(14)
C36A N36A C36B W3 4(5)
N36B N36A C36B W3 164(7)
C36A N36A N36B C36B 9(4)
C36B N36A N36B C36A -9(4)
C36A C36B N36B N36A -11(5)
C37A C36B N36B N36A -173(5)
W3 C36B N36B N36A -49(18)
C37A C36B N36B C36A -162(9)
N36A C36B N36B C36A 11(5)
W3 C36B N36B C36A -38(15)
C36B C36A N36B N36A 165(7)
W3 C36A N36B N36A 177(4)
N36A C36A N36B C36B -165(7)
W3 C36A N36B C36B 12(5)
C36A C36B C37A C37B 9E1(2)
N36B C36B C37A C37B -145(6)
N36A C36B C37A C37B -159(13)
W3 C36B C37A C37B 50(5)
N36B C36B C37A N37A -29(10)
W3 C36B C37A N37A 166(7)
N36B C36B C37A N37B -107(7)
N36A C36B C37A N37B -121(14)
W3 C36B C37A N37B 88(5)
N36B C36B C37A W3 164(7)
N36A C36B C37A W3 150(16)
C37B C37A N37A N37B 6(4)
C36B C37A N37A N37B -123(6)
W3 C37A N37A N37B 12(16)
C36B C37A N37A C37B -129(7)
N37B C37A N37A C37B -6(4)
W3 C37A N37A C37B 6(13)
N37A C37A C37B N37B -9(6)
C36B C37A C37B N37B 129(5)
W3 C37A C37B N37B 173(4)
C36B C37A C37B N37A 138(7)
N37B C37A C37B N37A 9(6)
W3 C37A C37B N37A -178(4)
N37A C37A C37B W3 178(4)
C36B C37A C37B W3 -44(4)
N37B C37A C37B W3 -173(4)
N37B N37A C37B C37A -171(6)
C37A N37A C37B N37B 171(6)
C37A N37A C37B W3 -2(5)
N37B N37A C37B W3 -173(4)
C37A C37B N37B N37A 7(5)
N37A C37B N37B C37A -7(5)
C37A N37A N37B C37B -7(4)
C37B N37A N37B C37A 7(4)
O4A C4A C4B O4B -85(12)
C4A O4A C4B O4B 128(12)
